data_2203605
loop_
_publ_author_name
'Gao, Shan'
'Lu, Zhen-Zhong'
'Huo, Li-Hua'
'Zhao, Hui'
'Zhao, Jing-Gui'

_publ_section_title
;
 Dichlorobis(4-pyridone-\k<i>O</i>)cobalt(II)
;
_journal_issue 5
_journal_name_full 'Acta Crystallographica Section E'
_journal_page_first m609
_journal_page_last m610
_journal_paper_doi 10.1107/S1600536804008943
_journal_volume 60
_journal_year 2004
_chemical_formula_iupac '[Co Cl2 (C5 H5 N O)2]'
_chemical_formula_moiety 'C10 H10 Cl2 Co N2 O2'
_chemical_formula_sum 'C10 H10 Cl2 Co N2 O2'
_chemical_formula_weight 320.03
_chemical_name_systematic
;
Dichlorobis(4-pyridone-\kO)cobalt(II)
;
_space_group_IT_number 15
_symmetry_cell_setting monoclinic
_symmetry_space_group_name_Hall '-C 2yc'
_symmetry_space_group_name_H-M 'C 1 2/c 1'
_atom_sites_solution_hydrogens geom
_atom_sites_solution_primary direct
_atom_sites_solution_secondary difmap
_audit_creation_method SHELXL-97
_cell_angle_alpha 90.00
_cell_angle_beta 106.70(3)
_cell_angle_gamma 90.00
_cell_formula_units_Z 4
_cell_length_a 13.185(3)
_cell_length_b 11.229(2)
_cell_length_c 8.7300(17)
_cell_measurement_reflns_used 2929
_cell_measurement_temperature 293(2)
_cell_measurement_theta_max 27.48
_cell_measurement_theta_min 3.09
_cell_volume 1238.0(5)
_computing_cell_refinement RAPID-AUTO
_computing_data_collection 'RAPID-AUTO (Rigaku, 1998)'
_computing_data_reduction 'CrystalStructure (Rigaku/MSC, 2002)'
_computing_molecular_graphics SHELXL97
_computing_publication_material SHELXL97
_computing_structure_refinement 'SHELXL97 (Sheldrick, 1997)'
_computing_structure_solution 'SHELXS97 (Sheldrick, 1997)'
_diffrn_ambient_temperature 293(2)
_diffrn_detector_area_resol_mean 10.000
_diffrn_measured_fraction_theta_full 0.996
_diffrn_measured_fraction_theta_max 0.996
_diffrn_measurement_device_type 'Rigaku R-AXIS RAPID'
_diffrn_measurement_method \w
_diffrn_radiation_monochromator graphite
_diffrn_radiation_source 'fine-focus sealed tube'
_diffrn_radiation_type MoK\a
_diffrn_radiation_wavelength 0.71073
_diffrn_reflns_av_R_equivalents 0.0225
_diffrn_reflns_av_sigmaI/netI 0.0134
_diffrn_reflns_limit_h_max 14
_diffrn_reflns_limit_h_min -17
_diffrn_reflns_limit_k_max 14
_diffrn_reflns_limit_k_min -14
_diffrn_reflns_limit_l_max 11
_diffrn_reflns_limit_l_min -11
_diffrn_reflns_number 5774
_diffrn_reflns_theta_full 27.49
_diffrn_reflns_theta_max 27.49
_diffrn_reflns_theta_min 3.09
_diffrn_standards_decay_% 0
_diffrn_standards_interval_count 0
_diffrn_standards_interval_time 0
_diffrn_standards_number 0
_exptl_absorpt_coefficient_mu 1.807
_exptl_absorpt_correction_T_max 0.700
_exptl_absorpt_correction_T_min 0.551
_exptl_absorpt_correction_type multi-scan
_exptl_absorpt_process_details '(ABSCOR; Higashi, 1995)'
_exptl_crystal_colour blue
_exptl_crystal_density_diffrn 1.717
_exptl_crystal_density_method 'not measured'
_exptl_crystal_description prism
_exptl_crystal_F_000 644
_exptl_crystal_size_max 0.36
_exptl_crystal_size_mid 0.24
_exptl_crystal_size_min 0.20
_refine_diff_density_max 0.388
_refine_diff_density_min -0.253
_refine_ls_extinction_method none
_refine_ls_goodness_of_fit_ref 1.065
_refine_ls_hydrogen_treatment mixed
_refine_ls_matrix_type full
_refine_ls_number_parameters 81
_refine_ls_number_reflns 1420
_refine_ls_number_restraints 1
_refine_ls_restrained_S_all 1.065
_refine_ls_R_factor_all 0.0311
_refine_ls_R_factor_gt 0.0287
_refine_ls_shift/su_max 0.000
_refine_ls_shift/su_mean 0.000
_refine_ls_structure_factor_coef Fsqd
_refine_ls_weighting_details 'calc w = 1/[\s^2^(Fo^2^)+(0.0453P)^2^+0.7656P] where P = (Fo^2^+2Fc^2^)/3'
_refine_ls_weighting_scheme calc
_refine_ls_wR_factor_gt 0.0732
_refine_ls_wR_factor_ref 0.0745
_reflns_number_gt 1323
_reflns_number_total 1420
_reflns_threshold_expression I>2\s(I)
_cod_data_source_file hb6034.cif
_cod_data_source_block I
_cod_depositor_comments
;
The following automatic conversions were performed:
'_symmetry_cell_setting' value 'Monoclinic' changed to 'monoclinic'
according to '/home/saulius/struct/CIF-dictionaries/cif_core.dic'
dictionary named 'cif_core.dic' version 2.4.1 from 2010-06-29.

Automatic conversion script
Id: cif_fix_enum 1527 2010-12-29 10:47:43Z saulius 

The following automatic conversions were performed:

'_symmetry_cell_setting' value 'Monoclinic' changed to 'monoclinic'
according to /home/saulius/struct/CIF-dictionaries/cif_core.dic
dictionary named 'cif_core.dic' version 2.4.1 from 2010-06-29.

Automatic conversion script
Id: cif_fix_values 1715 2011-07-08 13:25:40Z adriana 
;
_cod_original_sg_symbol_H-M 'C 2/c'
_cod_database_code 2203605
_cod_database_fobs_code 2203605

loop_
_symmetry_equiv_pos_as_xyz
'x, y, z'
'-x, y, -z+1/2'
'x+1/2, y+1/2, z'
'-x+1/2, y+1/2, -z+1/2'
'-x, -y, -z'
'x, -y, z-1/2'
'-x+1/2, -y+1/2, -z'
'x+1/2, -y+1/2, z-1/2'

loop_
_atom_site_label
_atom_site_fract_x
_atom_site_fract_y
_atom_site_fract_z
_atom_site_U_iso_or_equiv
_atom_site_adp_type
_atom_site_calc_flag
_atom_site_refinement_flags
_atom_site_occupancy
_atom_site_type_symbol
Co1 0.5000 0.23145(3) 0.2500 0.03507(13) Uani d S 1 Co
Cl1 0.36244(4) 0.12454(4) 0.09295(6) 0.04704(15) Uani d . 1 Cl
O1 0.44994(11) 0.34283(11) 0.38443(16) 0.0437(3) Uani d . 1 O
N1 0.32958(14) 0.28174(17) 0.75502(19) 0.0464(4) Uani d D 1 N
H6 0.303(2) 0.265(2) 0.836(3) 0.070 Uiso d D 1 H
C1 0.35675(15) 0.18855(18) 0.6794(2) 0.0429(4) Uani d . 1 C
H1 0.3478 0.1118 0.7133 0.051 Uiso calc R 1 H
C2 0.39724(13) 0.20426(16) 0.5538(2) 0.0357(3) Uani d . 1 C
H2 0.4147 0.1385 0.5017 0.043 Uiso calc R 1 H
C3 0.41264(12) 0.32067(15) 0.50254(18) 0.0317(3) Uani d . 1 C
C4 0.38462(14) 0.41617(16) 0.5890(2) 0.0388(4) Uani d . 1 C
H4 0.3949 0.4944 0.5618 0.047 Uiso calc R 1 H
C5 0.34277(15) 0.39382(19) 0.7114(2) 0.0449(4) Uani d . 1 C
H5 0.3231 0.4570 0.7655 0.054 Uiso calc R 1 H

loop_
_atom_site_aniso_label
_atom_site_aniso_U_11
_atom_site_aniso_U_22
_atom_site_aniso_U_33
_atom_site_aniso_U_12
_atom_site_aniso_U_13
_atom_site_aniso_U_23
Co1 0.0449(2) 0.03397(19) 0.03391(19) 0.000 0.02337(15) 0.000
Cl1 0.0510(3) 0.0506(3) 0.0449(3) -0.00922(19) 0.0222(2) -0.00303(18)
O1 0.0641(8) 0.0359(6) 0.0431(7) 0.0006(6) 0.0345(6) -0.0002(5)
N1 0.0461(9) 0.0664(11) 0.0332(8) -0.0110(7) 0.0218(7) -0.0055(7)
C1 0.0448(10) 0.0478(10) 0.0381(9) -0.0079(8) 0.0153(7) 0.0041(7)
C2 0.0371(8) 0.0357(8) 0.0367(8) 0.0001(6) 0.0147(7) 0.0007(6)
C3 0.0313(7) 0.0368(8) 0.0289(7) 0.0004(6) 0.0120(6) -0.0011(6)
C4 0.0433(9) 0.0383(9) 0.0383(9) -0.0018(7) 0.0172(7) -0.0068(7)
C5 0.0444(10) 0.0552(11) 0.0398(9) -0.0058(8) 0.0197(8) -0.0166(8)

loop_
_atom_type_symbol
_atom_type_description
_atom_type_scat_dispersion_real
_atom_type_scat_dispersion_imag
_atom_type_scat_source
C C 0.0033 0.0016 'International Tables Vol C Tables 4.2.6.8 and 6.1.1.4'
H H 0.0000 0.0000 'International Tables Vol C Tables 4.2.6.8 and 6.1.1.4'
N N 0.0061 0.0033 'International Tables Vol C Tables 4.2.6.8 and 6.1.1.4'
O O 0.0106 0.0060 'International Tables Vol C Tables 4.2.6.8 and 6.1.1.4'
Cl Cl 0.1484 0.1585 'International Tables Vol C Tables 4.2.6.8 and 6.1.1.4'
Co Co 0.3494 0.9721 'International Tables Vol C Tables 4.2.6.8 and 6.1.1.4'

loop_
_geom_angle_atom_site_label_1
_geom_angle_atom_site_label_2
_geom_angle_atom_site_label_3
_geom_angle_site_symmetry_1
_geom_angle_site_symmetry_3
_geom_angle
O1 Co1 O1 . 2_655 100.46(8)
O1 Co1 Cl1 . . 110.54(5)
O1 Co1 Cl1 2_655 . 108.89(5)
O1 Co1 Cl1 . 2_655 108.89(5)
O1 Co1 Cl1 2_655 2_655 110.54(5)
Cl1 Co1 Cl1 . 2_655 116.34(4)
C3 O1 Co1 . . 129.02(11)
C1 N1 C5 . . 121.22(15)
C1 N1 H6 . . 116.6(17)
C5 N1 H6 . . 122.2(17)
N1 C1 C2 . . 121.18(18)
N1 C1 H1 . . 119.4
C2 C1 H1 . . 119.4
C1 C2 C3 . . 119.95(17)
C1 C2 H2 . . 120.0
C3 C2 H2 . . 120.0
O1 C3 C2 . . 123.64(15)
O1 C3 C4 . . 119.83(15)
C2 C3 C4 . . 116.53(15)
C5 C4 C3 . . 120.32(18)
C5 C4 H4 . . 119.8
C3 C4 H4 . . 119.8
N1 C5 C4 . . 120.78(18)
N1 C5 H5 . . 119.6
C4 C5 H5 . . 119.6

loop_
_geom_bond_atom_site_label_1
_geom_bond_atom_site_label_2
_geom_bond_site_symmetry_2
_geom_bond_distance
Co1 O1 . 1.9550(12)
Co1 O1 2_655 1.9550(12)
Co1 Cl1 . 2.2763(8)
Co1 Cl1 2_655 2.2763(8)
O1 C3 . 1.2877(19)
N1 C1 . 1.340(3)
N1 C5 . 1.341(3)
N1 H6 . 0.90(3)
C1 C2 . 1.362(2)
C1 H1 . 0.9300
C2 C3 . 1.415(2)
C2 H2 . 0.9300
C3 C4 . 1.420(2)
C4 C5 . 1.359(3)
C4 H4 . 0.9300
C5 H5 . 0.9300

loop_
_geom_hbond_atom_site_label_D
_geom_hbond_atom_site_label_H
_geom_hbond_atom_site_label_A
_geom_hbond_site_symmetry_A
_geom_hbond_distance_DH
_geom_hbond_distance_HA
_geom_hbond_distance_DA
_geom_hbond_angle_DHA
N1 H6 Cl1 1_556 0.90(3) 2.67(2) 3.3574(18) 135(2)
N1 H6 Cl1 7_556 0.90(3) 2.74(2) 3.3481(19) 127(2)

loop_
_geom_torsion_atom_site_label_1
_geom_torsion_atom_site_label_2
_geom_torsion_atom_site_label_3
_geom_torsion_atom_site_label_4
_geom_torsion_site_symmetry_1
_geom_torsion
O1 Co1 O1 C3 2_655 -176.22(18)
Cl1 Co1 O1 C3 . 68.89(16)
Cl1 Co1 O1 C3 2_655 -60.09(16)
C5 N1 C1 C2 . -1.0(3)
N1 C1 C2 C3 . 0.9(3)
Co1 O1 C3 C2 . -2.6(3)
Co1 O1 C3 C4 . 177.38(12)
C1 C2 C3 O1 . -179.62(16)
C1 C2 C3 C4 . 0.4(2)
O1 C3 C4 C5 . 178.39(17)
C2 C3 C4 C5 . -1.7(3)
C1 N1 C5 C4 . -0.2(3)
C3 C4 C5 N1 . 1.6(3)
